data_7027355
loop_
_publ_author_name
'Chew, Kong Chin'
'Clegg, William'
'Coles, Martyn P.'
'Elsegood, Mark R. J.'
'Gibson, Vernon C.'
'White, Andrew J. P.'
'Williams, David J.'

_publ_section_title
;
 Synthesis and characterisation of 2,6-diisopropylphenylimido complexes of
 chromium in oxidation states IV--VI
;
_journal_issue 15
_journal_name_full 'Journal of the Chemical Society, Dalton Transactions'
_journal_page_first 2633
_journal_paper_doi 10.1039/a901790i
_journal_year 1999
_chemical_formula_sum 'C29 H39 Cl2 Cr N3'
_chemical_formula_weight 552.53
_chemical_name_systematic
;
 ?
;
_space_group_IT_number 2
_symmetry_cell_setting triclinic
_symmetry_space_group_name_Hall '-P 1'
_symmetry_space_group_name_H-M 'P -1'
_atom_sites_solution_hydrogens geom
_atom_sites_solution_primary heavy
_atom_sites_solution_secondary 'all non-H found by direct methods'
_audit_creation_method SHELXL
_cell_angle_alpha 97.572(2)
_cell_angle_beta 105.819(5)
_cell_angle_gamma 104.820(2)
_cell_formula_units_Z 2
_cell_length_a 9.5275(8)
_cell_length_b 10.7197(10)
_cell_length_c 15.5038(14)
_cell_measurement_reflns_used 6581
_cell_measurement_temperature 160(2)
_cell_measurement_theta_max 28.35
_cell_measurement_theta_min 2.19
_cell_volume 1437.8(2)
_computing_cell_refinement 'local programs'
_computing_data_collection 'Siemens SMART'
_computing_data_reduction 'Siemens SAINT'
_computing_molecular_graphics 'Siemens SHELXTL'
_computing_publication_material 'SHELXTL and local programs'
_computing_structure_refinement 'Siemens SHELXTL'
_computing_structure_solution 'Siemens SHELXTL'
_diffrn_ambient_temperature 160(2)
_diffrn_measurement_device 'Siemens SMART CCD diffractometer'
_diffrn_measurement_method '\w rotation with narrow frames'
_diffrn_radiation_monochromator graphite
_diffrn_radiation_source 'fine-focus sealed tube'
_diffrn_radiation_type MoK\a
_diffrn_radiation_wavelength 0.71073
_diffrn_reflns_av_R_equivalents 0.0302
_diffrn_reflns_av_sigmaI/netI 0.0328
_diffrn_reflns_limit_h_max 12
_diffrn_reflns_limit_h_min -6
_diffrn_reflns_limit_k_max 11
_diffrn_reflns_limit_k_min -13
_diffrn_reflns_limit_l_max 20
_diffrn_reflns_limit_l_min -20
_diffrn_reflns_number 8898
_diffrn_reflns_theta_max 28.38
_diffrn_reflns_theta_min 1.40
_diffrn_standards_decay_% 0
_diffrn_standards_number 0
_exptl_absorpt_coefficient_mu 0.605
_exptl_absorpt_correction_T_max 0.941
_exptl_absorpt_correction_T_min 0.838
_exptl_absorpt_correction_type empirical
_exptl_crystal_colour 'dark purple'
_exptl_crystal_density_diffrn 1.276
_exptl_crystal_description block
_exptl_crystal_F_000 584
_exptl_crystal_size_max 0.50
_exptl_crystal_size_mid 0.37
_exptl_crystal_size_min 0.19
_refine_diff_density_max 0.440
_refine_diff_density_min -0.729
_refine_diff_density_rms 0.065
_refine_ls_extinction_coef 0.0019(10)
_refine_ls_extinction_expression Fc^*^=kFc[1+0.001xFc^2^\l^3^/sin(2\q)]^-1/4^
_refine_ls_extinction_method SHELXL
_refine_ls_goodness_of_fit_all 1.138
_refine_ls_goodness_of_fit_obs 1.096
_refine_ls_matrix_type full
_refine_ls_number_parameters 325
_refine_ls_number_reflns 6189
_refine_ls_number_restraints 0
_refine_ls_restrained_S_all 1.151
_refine_ls_restrained_S_obs 1.096
_refine_ls_R_factor_all 0.0520
_refine_ls_R_factor_obs 0.0447
_refine_ls_shift/esd_max 0.001
_refine_ls_shift/esd_mean 0.000
_refine_ls_structure_factor_coef Fsqd
_refine_ls_weighting_details 'w=1/[\s^2^(Fo^2^)+(0.0393P)^2^+1.6090P] where P=(Fo^2^+2Fc^2^)/3'
_refine_ls_weighting_scheme calc
_refine_ls_wR_factor_all 0.1184
_refine_ls_wR_factor_obs 0.1068
_reflns_number_observed 5592
_reflns_number_total 6196
_reflns_observed_criterion >2sigma(I)
_cod_data_source_file 901790isup1.cif
_cod_data_source_block vcg86
_cod_depositor_comments
;
The following automatic conversions were performed:

'_refine_ls_weighting_scheme' value 'calc
w=1/[\s^2^(Fo^2^)+(0.0393P)^2^+1.6090P] where P=(Fo^2^+2Fc^2^)/3' was
changed to 'calc'. New tag '_refine_ls_weighting_details' was
created. The value of the new tag was set to
'w=1/[\s^2^(Fo^2^)+(0.0393P)^2^+1.6090P] where P=(Fo^2^+2Fc^2^)/3'.

Automatic conversion script
Id: cif_fix_values 3143 2015-03-26 13:38:13Z robertas 
;
_cod_original_sg_symbol_H-M P-1
_cod_database_code 7027355

loop_
_symmetry_equiv_pos_as_xyz
'x, y, z'
'-x, -y, -z'

loop_
_atom_site_aniso_label
_atom_site_aniso_U_11
_atom_site_aniso_U_22
_atom_site_aniso_U_33
_atom_site_aniso_U_23
_atom_site_aniso_U_13
_atom_site_aniso_U_12
Cr1 0.0233(2) 0.0174(2) 0.0218(2) 0.00053(12) 0.00818(13) 0.00724(13)
Cl1 0.0302(3) 0.0397(3) 0.0255(3) 0.0002(2) 0.0048(2) 0.0169(2)
Cl2 0.0382(3) 0.0254(3) 0.0275(3) -0.0048(2) 0.0071(2) 0.0010(2)
N1 0.0238(9) 0.0205(9) 0.0232(9) 0.0004(7) 0.0082(7) 0.0050(7)
C1 0.0227(10) 0.0208(10) 0.0266(11) 0.0033(8) 0.0110(8) 0.0061(8)
C2 0.0304(11) 0.0208(10) 0.0293(11) 0.0008(9) 0.0120(9) 0.0060(9)
C3 0.0480(15) 0.0212(11) 0.0384(14) 0.0010(10) 0.0142(12) 0.0126(10)
C4 0.056(2) 0.0286(13) 0.045(2) 0.0105(11) 0.0157(13) 0.0236(12)
C5 0.0427(14) 0.0338(13) 0.0327(13) 0.0085(10) 0.0104(11) 0.0182(11)
C6 0.0278(11) 0.0266(11) 0.0286(11) 0.0046(9) 0.0101(9) 0.0092(9)
C7 0.0333(12) 0.0257(11) 0.0249(11) -0.0033(9) 0.0055(9) 0.0071(9)
C8 0.065(2) 0.042(2) 0.0343(14) -0.0087(12) 0.0026(13) 0.0215(15)
C9 0.0302(13) 0.057(2) 0.041(2) 0.0010(13) 0.0051(11) 0.0060(12)
C10 0.0281(11) 0.0304(12) 0.0266(11) 0.0006(9) 0.0025(9) 0.0089(10)
C11 0.056(2) 0.050(2) 0.0334(14) -0.0019(12) 0.0162(13) 0.0049(14)
C12 0.036(2) 0.053(2) 0.065(2) -0.012(2) 0.0157(14) -0.0012(13)
N2 0.0220(9) 0.0199(8) 0.0228(9) 0.0000(7) 0.0034(7) 0.0051(7)
C13 0.0208(10) 0.0261(11) 0.0262(11) 0.0020(8) 0.0069(8) 0.0070(8)
C14 0.0232(11) 0.0314(12) 0.0376(13) 0.0045(10) 0.0101(9) 0.0093(9)
C15 0.0368(14) 0.047(2) 0.067(2) 0.0126(14) 0.0299(14) 0.0206(13)
C16 0.045(2) 0.062(2) 0.082(2) 0.023(2) 0.046(2) 0.019(2)
C17 0.045(2) 0.042(2) 0.064(2) 0.0209(14) 0.0323(15) 0.0116(13)
C18 0.0291(12) 0.0300(12) 0.0347(12) 0.0071(10) 0.0119(10) 0.0086(10)
C19 0.0312(12) 0.0269(12) 0.0457(14) 0.0037(10) 0.0139(11) 0.0134(10)
C20 0.077(2) 0.035(2) 0.049(2) -0.0046(13) 0.007(2) 0.012(2)
C21 0.071(2) 0.046(2) 0.041(2) 0.0077(13) 0.006(2) 0.016(2)
C22 0.0390(13) 0.0247(11) 0.0375(13) 0.0088(10) 0.0149(11) 0.0111(10)
C23 0.049(2) 0.037(2) 0.084(3) -0.016(2) 0.000(2) 0.0087(14)
C24 0.055(2) 0.069(2) 0.048(2) -0.006(2) -0.0014(14) 0.038(2)
N3 0.0339(10) 0.0228(9) 0.0282(10) 0.0020(7) 0.0117(8) 0.0120(8)
C25 0.0458(15) 0.0360(13) 0.0435(14) 0.0119(11) 0.0253(12) 0.0192(12)
C26 0.056(2) 0.048(2) 0.051(2) 0.0110(13) 0.0349(15) 0.0246(14)
C27 0.054(2) 0.054(2) 0.043(2) -0.0019(13) 0.0184(13) 0.0335(15)
C28 0.092(3) 0.063(2) 0.051(2) 0.018(2) 0.033(2) 0.060(2)
C29 0.083(2) 0.044(2) 0.045(2) 0.0172(13) 0.036(2) 0.042(2)

loop_
_atom_site_label
_atom_site_type_symbol
_atom_site_fract_x
_atom_site_fract_y
_atom_site_fract_z
_atom_site_U_iso_or_equiv
_atom_site_thermal_displace_type
_atom_site_occupancy
_atom_site_calc_flag
_atom_site_refinement_flags
Cr1 Cr 0.59376(4) 0.77846(3) 0.76780(2) 0.02078(11) Uani 1 d .
Cl1 Cl 0.40953(7) 0.73994(6) 0.62855(4) 0.03211(15) Uani 1 d .
Cl2 Cl 0.77209(7) 0.94386(6) 0.88636(4) 0.03381(15) Uani 1 d .
N1 N 0.5599(2) 0.6406(2) 0.80922(12) 0.0231(4) Uani 1 d .
C1 C 0.5974(2) 0.5268(2) 0.82334(15) 0.0230(4) Uani 1 d .
C2 C 0.5348(3) 0.4113(2) 0.7508(2) 0.0271(5) Uani 1 d .
C3 C 0.5753(3) 0.3000(2) 0.7697(2) 0.0359(6) Uani 1 d .
H3 H 0.5372(3) 0.2219(2) 0.7227(2) 0.043 Uiso 1 calc R
C4 C 0.6695(3) 0.2991(3) 0.8550(2) 0.0409(6) Uani 1 d .
H4 H 0.6962(3) 0.2216(3) 0.8653(2) 0.049 Uiso 1 calc R
C5 C 0.7254(3) 0.4109(3) 0.9257(2) 0.0353(5) Uani 1 d .
H5 H 0.7881(3) 0.4085(3) 0.9843(2) 0.042 Uiso 1 calc R
C6 C 0.6904(3) 0.5266(2) 0.9116(2) 0.0274(5) Uani 1 d .
C7 C 0.4245(3) 0.4124(2) 0.6600(2) 0.0300(5) Uani 1 d .
H7 H 0.4673(3) 0.4969(2) 0.6422(2) 0.036 Uiso 1 calc R
C8 C 0.4021(4) 0.2982(3) 0.5818(2) 0.0506(8) Uani 1 d .
H8A H 0.3358(20) 0.3086(12) 0.5243(3) 0.061 Uiso 1 calc R
H8B H 0.3545(22) 0.2141(3) 0.5957(7) 0.061 Uiso 1 calc R
H8C H 0.5018(5) 0.2990(13) 0.5753(10) 0.061 Uiso 1 calc R
C9 C 0.2703(3) 0.4118(3) 0.6710(2) 0.0467(7) Uani 1 d .
H9A H 0.2007(8) 0.4153(21) 0.6124(4) 0.056 Uiso 1 calc R
H9B H 0.2844(5) 0.4888(12) 0.7179(11) 0.056 Uiso 1 calc R
H9C H 0.2265(11) 0.3308(10) 0.6898(14) 0.056 Uiso 1 calc R
C10 C 0.7528(3) 0.6493(2) 0.9887(2) 0.0303(5) Uani 1 d .
H10 H 0.7020(3) 0.7156(2) 0.9672(2) 0.036 Uiso 1 calc R
C11 C 0.7160(4) 0.6206(3) 1.0754(2) 0.0493(7) Uani 1 d .
H11A H 0.6049(4) 0.5835(20) 1.0608(4) 0.059 Uiso 1 calc R
H11B H 0.7533(22) 0.7029(5) 1.1221(5) 0.059 Uiso 1 calc R
H11C H 0.7663(20) 0.5572(16) 1.0987(8) 0.059 Uiso 1 calc R
C12 C 0.9237(3) 0.7101(3) 1.0096(3) 0.0568(9) Uani 1 d .
H12A H 0.9608(6) 0.7900(13) 1.0584(11) 0.068 Uiso 1 calc R
H12B H 0.9444(4) 0.7332(21) 0.9542(5) 0.068 Uiso 1 calc R
H12C H 0.9764(4) 0.6465(9) 1.0296(15) 0.068 Uiso 1 calc R
N2 N 0.7259(2) 0.7808(2) 0.71643(12) 0.0231(4) Uani 1 d .
C13 C 0.8351(2) 0.8071(2) 0.6749(2) 0.0249(4) Uani 1 d .
C14 C 0.9063(3) 0.7089(2) 0.6560(2) 0.0307(5) Uani 1 d .
C15 C 1.0188(3) 0.7396(3) 0.6153(2) 0.0460(7) Uani 1 d .
H15 H 1.0689(3) 0.6765(3) 0.6030(2) 0.055 Uiso 1 calc R
C16 C 1.0598(4) 0.8609(4) 0.5921(3) 0.0563(9) Uani 1 d .
H16 H 1.1381(4) 0.8801(4) 0.5644(3) 0.068 Uiso 1 calc R
C17 C 0.9884(3) 0.9552(3) 0.6088(2) 0.0465(7) Uani 1 d .
H17 H 1.0173(3) 1.0372(3) 0.5912(2) 0.056 Uiso 1 calc R
C18 C 0.8758(3) 0.9317(2) 0.6505(2) 0.0310(5) Uani 1 d .
C19 C 0.8600(3) 0.5766(2) 0.6812(2) 0.0338(5) Uani 1 d .
H19 H 0.7609(3) 0.5667(2) 0.6942(2) 0.041 Uiso 1 calc R
C20 C 0.8338(5) 0.4622(3) 0.6028(2) 0.0591(9) Uani 1 d .
H20A H 0.7578(20) 0.4679(13) 0.5475(5) 0.071 Uiso 1 calc R
H20B H 0.7961(25) 0.3782(3) 0.6200(7) 0.071 Uiso 1 calc R
H20C H 0.9304(7) 0.4671(13) 0.5906(11) 0.071 Uiso 1 calc R
C21 C 0.9770(4) 0.5694(3) 0.7675(2) 0.0557(8) Uani 1 d .
H21A H 0.9412(13) 0.4845(10) 0.7841(9) 0.067 Uiso 1 calc R
H21B H 0.9905(20) 0.6417(14) 0.8178(5) 0.067 Uiso 1 calc R
H21C H 1.0751(8) 0.5772(23) 0.7565(5) 0.067 Uiso 1 calc R
C22 C 0.7975(3) 1.0345(2) 0.6686(2) 0.0327(5) Uani 1 d .
H22 H 0.7415(3) 1.0071(2) 0.7122(2) 0.039 Uiso 1 calc R
C23 C 0.9114(4) 1.1688(3) 0.7142(3) 0.0650(10) Uani 1 d .
H23A H 0.9866(17) 1.1624(6) 0.7695(10) 0.078 Uiso 1 calc R
H23B H 0.8576(5) 1.2300(7) 0.7310(16) 0.078 Uiso 1 calc R
H23C H 0.9640(20) 1.2016(11) 0.6716(7) 0.078 Uiso 1 calc R
C24 C 0.6808(4) 1.0377(4) 0.5825(2) 0.0592(9) Uani 1 d .
H24A H 0.6076(16) 0.9490(6) 0.5557(9) 0.071 Uiso 1 calc R
H24B H 0.7321(5) 1.0665(23) 0.5385(7) 0.071 Uiso 1 calc R
H24C H 0.6262(19) 1.0995(18) 0.5970(3) 0.071 Uiso 1 calc R
N3 N 0.4392(2) 0.8599(2) 0.81871(13) 0.0277(4) Uani 1 d .
C25 C 0.3954(3) 0.8220(3) 0.8884(2) 0.0378(6) Uani 1 d .
H25 H 0.4290(3) 0.7543(3) 0.9133(2) 0.045 Uiso 1 calc R
C26 C 0.3034(4) 0.8770(3) 0.9260(2) 0.0462(7) Uani 1 d .
H26 H 0.2751(4) 0.8477(3) 0.9758(2) 0.055 Uiso 1 calc R
C27 C 0.2529(4) 0.9749(3) 0.8903(2) 0.0477(7) Uani 1 d .
H27 H 0.1885(4) 1.0136(3) 0.9145(2) 0.057 Uiso 1 calc R
C28 C 0.2982(5) 1.0147(4) 0.8191(2) 0.0588(9) Uani 1 d .
H28 H 0.2669(5) 1.0828(4) 0.7936(2) 0.071 Uiso 1 calc R
C29 C 0.3900(4) 0.9547(3) 0.7848(2) 0.0491(8) Uani 1 d .
H29 H 0.4194(4) 0.9822(3) 0.7348(2) 0.059 Uiso 1 calc R

loop_
_atom_type_symbol
_atom_type_description
_atom_type_scat_dispersion_real
_atom_type_scat_dispersion_imag
_atom_type_scat_source
C C 0.0033 0.0016 'International Tables Vol C Tables 4.2.6.8 and 6.1.1.4'
H H 0.0000 0.0000 'International Tables Vol C Tables 4.2.6.8 and 6.1.1.4'
N N 0.0061 0.0033 'International Tables Vol C Tables 4.2.6.8 and 6.1.1.4'
Cl Cl 0.1484 0.1585 'International Tables Vol C Tables 4.2.6.8 and 6.1.1.4'
Cr Cr 0.3209 0.6236 'International Tables Vol C Tables 4.2.6.8 and 6.1.1.4'

loop_
_geom_angle_atom_site_label_1
_geom_angle_atom_site_label_2
_geom_angle_atom_site_label_3
_geom_angle
N2 Cr1 N1 109.36(9)
N2 Cr1 N3 154.44(8)
N1 Cr1 N3 96.10(8)
N2 Cr1 Cl1 90.50(6)
N1 Cr1 Cl1 107.81(7)
N3 Cr1 Cl1 83.51(6)
N2 Cr1 Cl2 89.16(6)
N1 Cr1 Cl2 106.94(7)
N3 Cr1 Cl2 81.20(6)
Cl1 Cr1 Cl2 143.22(3)
C1 N1 Cr1 147.8(2)
N1 C1 C6 118.3(2)
N1 C1 C2 119.6(2)
C6 C1 C2 121.9(2)
C3 C2 C1 116.8(2)
C3 C2 C7 123.0(2)
C1 C2 C7 120.1(2)
C4 C3 C2 122.0(2)
C3 C4 C5 120.5(2)
C4 C5 C6 120.8(2)
C5 C6 C1 118.0(2)
C5 C6 C10 120.7(2)
C1 C6 C10 121.3(2)
C2 C7 C9 110.1(2)
C2 C7 C8 113.7(2)
C9 C7 C8 109.9(2)
C12 C10 C6 111.0(2)
C12 C10 C11 110.7(2)
C6 C10 C11 112.0(2)
C13 N2 Cr1 169.1(2)
N2 C13 C18 119.2(2)
N2 C13 C14 119.4(2)
C18 C13 C14 121.4(2)
C15 C14 C13 118.0(2)
C15 C14 C19 121.4(2)
C13 C14 C19 120.6(2)
C14 C15 C16 120.9(3)
C15 C16 C17 121.0(3)
C18 C17 C16 121.1(3)
C17 C18 C13 117.5(2)
C17 C18 C22 121.2(2)
C13 C18 C22 121.3(2)
C14 C19 C21 111.3(2)
C14 C19 C20 112.0(2)
C21 C19 C20 110.3(2)
C24 C22 C23 112.0(3)
C24 C22 C18 111.2(2)
C23 C22 C18 111.9(2)
C29 N3 C25 117.4(2)
C29 N3 Cr1 121.2(2)
C25 N3 Cr1 121.3(2)
N3 C25 C26 122.9(3)
C27 C26 C25 119.3(3)
C28 C27 C26 118.1(3)
C27 C28 C29 119.4(3)
N3 C29 C28 122.9(3)

loop_
_geom_bond_atom_site_label_1
_geom_bond_atom_site_label_2
_geom_bond_distance
Cr1 N2 1.660(2)
Cr1 N1 1.679(2)
Cr1 N3 2.159(2)
Cr1 Cl1 2.2893(7)
Cr1 Cl2 2.3035(7)
N1 C1 1.384(3)
C1 C6 1.413(3)
C1 C2 1.429(3)
C2 C3 1.387(3)
C2 C7 1.513(3)
C3 C4 1.384(4)
C4 C5 1.389(4)
C5 C6 1.393(3)
C6 C10 1.520(3)
C7 C9 1.523(4)
C7 C8 1.533(3)
C10 C12 1.515(4)
C10 C11 1.528(4)
N2 C13 1.356(3)
C13 C18 1.424(3)
C13 C14 1.430(3)
C14 C15 1.377(4)
C14 C19 1.510(4)
C15 C16 1.384(5)
C16 C17 1.390(4)
C17 C18 1.384(4)
C18 C22 1.517(3)
C19 C21 1.516(4)
C19 C20 1.526(4)
C22 C24 1.497(4)
C22 C23 1.504(4)
N3 C29 1.334(3)
N3 C25 1.335(3)
C25 C26 1.381(4)
C26 C27 1.380(4)
C27 C28 1.370(5)
C28 C29 1.384(4)
